data_7158243
loop_
_publ_author_name
'Tsyrenova, Biligma D.'
'Khrustalev, Victor N.'
'Nenajdenko, Valentine G.'

_publ_section_title
;
 Synthesis of blue light emitting heterocycles <i>via</i> cyclization of
 2-pyridine derived 4-azido-r1,2,3-triazoles.
;
_journal_issue 37
_journal_name_full 'Organic &amp; biomolecular chemistry'
_journal_page_first 8140
_journal_page_last 8152
_journal_paper_doi 10.1039/d1ob01084k
_journal_volume 19
_journal_year 2021
_chemical_formula_moiety 'C13 H9 N5'
_chemical_formula_sum 'C13 H9 N5'
_chemical_formula_weight 235.25
_space_group_crystal_system monoclinic
_space_group_IT_number 14
_space_group_name_Hall '-P 2yn'
_space_group_name_H-M_alt 'P 1 21/n 1'
_atom_sites_solution_hydrogens geom
_atom_sites_solution_primary difmap
_atom_sites_solution_secondary difmap
_audit_creation_method SHELXL-2018/3
_audit_update_record
;
2021-04-26 deposited with the CCDC.	2021-08-16 downloaded from the CCDC.
;
_cell_angle_alpha 90
_cell_angle_beta 95.693(3)
_cell_angle_gamma 90
_cell_formula_units_Z 4
_cell_length_a 7.2746(10)
_cell_length_b 13.4066(18)
_cell_length_c 10.9808(16)
_cell_measurement_reflns_used 3955
_cell_measurement_temperature 100(2)
_cell_measurement_theta_max 30.43
_cell_measurement_theta_min 2.40
_cell_volume 1065.6(3)
_computing_cell_refinement 'SAINT (Bruker, 2013)'
_computing_data_collection 'APEX3 (Bruker, 2018)'
_computing_data_reduction 'SAINT (Bruker, 2013)'
_computing_molecular_graphics 'SHELXTL (Sheldrick, 2015)'
_computing_publication_material 'SHELXTL (Sheldrick, 2015)'
_computing_structure_refinement 'SHELXL (Sheldrick, 2015)'
_computing_structure_solution 'SHELXT (Sheldrick, 2015)'
_diffrn_ambient_temperature 100(2)
_diffrn_measured_fraction_theta_full 0.998
_diffrn_measured_fraction_theta_max 0.997
_diffrn_measurement_device_type 'Bruker D8 QUEST PHOTON-III CCD'
_diffrn_measurement_method '\f and \w scans'
_diffrn_radiation_type MoK\a
_diffrn_radiation_wavelength 0.71073
_diffrn_reflns_av_R_equivalents 0.0561
_diffrn_reflns_av_unetI/netI 0.0439
_diffrn_reflns_Laue_measured_fraction_full 0.998
_diffrn_reflns_Laue_measured_fraction_max 0.997
_diffrn_reflns_limit_h_max 10
_diffrn_reflns_limit_h_min -10
_diffrn_reflns_limit_k_max 19
_diffrn_reflns_limit_k_min -19
_diffrn_reflns_limit_l_max 15
_diffrn_reflns_limit_l_min -15
_diffrn_reflns_number 14255
_diffrn_reflns_point_group_measured_fraction_full 0.998
_diffrn_reflns_point_group_measured_fraction_max 0.997
_diffrn_reflns_theta_full 25.242
_diffrn_reflns_theta_max 30.469
_diffrn_reflns_theta_min 2.405
_exptl_absorpt_coefficient_mu 0.095
_exptl_absorpt_correction_T_max 0.987
_exptl_absorpt_correction_T_min 0.972
_exptl_absorpt_correction_type multi-scan
_exptl_absorpt_process_details
; 
 SADABS 2016/2: Krause, L., Herbst-Irmer, R., Sheldrick G.M. & Stalke D., 
 J. Appl. Cryst. 48 (2015) 3-10. 
;
_exptl_crystal_colour dark-yellow
_exptl_crystal_density_diffrn 1.466
_exptl_crystal_description plate
_exptl_crystal_F_000 488
_exptl_crystal_size_max 0.20
_exptl_crystal_size_mid 0.18
_exptl_crystal_size_min 0.06
_refine_diff_density_max 0.432
_refine_diff_density_min -0.279
_refine_diff_density_rms 0.054
_refine_ls_extinction_method none
_refine_ls_goodness_of_fit_ref 1.035
_refine_ls_hydrogen_treatment constr
_refine_ls_matrix_type full
_refine_ls_number_parameters 163
_refine_ls_number_reflns 3234
_refine_ls_number_restraints 0
_refine_ls_restrained_S_all 1.035
_refine_ls_R_factor_all 0.0718
_refine_ls_R_factor_gt 0.0490
_refine_ls_shift/su_max 0.000
_refine_ls_shift/su_mean 0.000
_refine_ls_structure_factor_coef Fsqd
_refine_ls_weighting_details 'w=1/[\s^2^(Fo^2^)+(0.0689P)^2^+0.2588P] where P=(Fo^2^+2Fc^2^)/3'
_refine_ls_weighting_scheme calc
_refine_ls_wR_factor_gt 0.1233
_refine_ls_wR_factor_ref 0.1388
_reflns_Friedel_coverage 0.000
_reflns_number_gt 2390
_reflns_number_total 3234
_reflns_threshold_expression 'I > 2\s(I)'
_cod_data_source_file d1ob01084k2.cif
_cod_data_source_block 3a
_cod_depositor_comments 'Adding full bibliography for 7158242--7158244.cif.'
_cod_original_sg_symbol_H-M 'P 21/n'
_cod_database_code 7158243
_shelx_shelxl_version_number 2018/3
_shelx_space_group_comment
; 
The symmetry employed for this shelxl refinement is uniquely defined 
by the following loop, which should always be used as a source of 
symmetry information in preference to the above space-group names. 
They are only intended as comments. 
;
_shelx_estimated_absorpt_t_min 0.981
_shelx_estimated_absorpt_t_max 0.994

loop_
_space_group_symop_operation_xyz
'x, y, z'
'-x+1/2, y+1/2, -z+1/2'
'-x, -y, -z'
'x-1/2, -y-1/2, z-1/2'

loop_
_atom_site_label
_atom_site_type_symbol
_atom_site_fract_x
_atom_site_fract_y
_atom_site_fract_z
_atom_site_U_iso_or_equiv
_atom_site_adp_type
_atom_site_occupancy
_atom_site_site_symmetry_order
_atom_site_calc_flag
_atom_site_refinement_flags_posn
_atom_site_refinement_flags_adp
_atom_site_refinement_flags_occupancy
_atom_site_disorder_assembly
_atom_site_disorder_group
N1 N 0.29743(15) 0.58294(8) 0.57107(9) 0.0208(2) Uani 1 1 d . . . . .
N2 N 0.37544(15) 0.50305(8) 0.62917(10) 0.0207(2) Uani 1 1 d . . . . .
N3 N 0.50835(15) 0.51966(9) 0.72336(10) 0.0233(3) Uani 1 1 d . . . . .
C3A C 0.51431(18) 0.61970(10) 0.72450(11) 0.0215(3) Uani 1 1 d . . . . .
N4 N 0.61366(16) 0.69045(9) 0.79056(10) 0.0237(2) Uani 1 1 d . . . . .
N5 N 0.54131(15) 0.77582(8) 0.73598(10) 0.0210(2) Uani 1 1 d . . . . .
C6 C 0.60125(19) 0.86879(10) 0.77144(12) 0.0236(3) Uani 1 1 d . . . . .
H6 H 0.693571 0.876949 0.838183 0.028 Uiso 1 1 calc R U . . .
C7 C 0.52692(19) 0.94973(10) 0.70983(12) 0.0254(3) Uani 1 1 d . . . . .
H7 H 0.570205 1.014552 0.732865 0.031 Uiso 1 1 calc R U . . .
C8 C 0.3870(2) 0.93893(10) 0.61259(12) 0.0254(3) Uani 1 1 d . . . . .
H8 H 0.335055 0.996316 0.571724 0.030 Uiso 1 1 calc R U . . .
C9 C 0.32567(18) 0.84584(10) 0.57675(12) 0.0223(3) Uani 1 1 d . . . . .
H9 H 0.231832 0.838043 0.510857 0.027 Uiso 1 1 calc R U . . .
C9A C 0.40340(17) 0.76250(10) 0.63873(11) 0.0199(3) Uani 1 1 d . . . . .
C9B C 0.38585(17) 0.65820(10) 0.63226(11) 0.0201(3) Uani 1 1 d . . . . .
C10 C 0.32130(18) 0.40497(9) 0.59295(11) 0.0205(3) Uani 1 1 d . . . . .
C11 C 0.40562(19) 0.32366(10) 0.65336(12) 0.0237(3) Uani 1 1 d . . . . .
H11 H 0.498842 0.333128 0.719271 0.028 Uiso 1 1 calc R U . . .
C12 C 0.3517(2) 0.22836(10) 0.61605(13) 0.0263(3) Uani 1 1 d . . . . .
H12 H 0.409037 0.172110 0.656431 0.032 Uiso 1 1 calc R U . . .
C13 C 0.2145(2) 0.21438(10) 0.51997(13) 0.0263(3) Uani 1 1 d . . . . .
H13 H 0.178375 0.148876 0.494706 0.032 Uiso 1 1 calc R U . . .
C14 C 0.13056(19) 0.29660(10) 0.46126(12) 0.0249(3) Uani 1 1 d . . . . .
H14 H 0.036336 0.287194 0.395954 0.030 Uiso 1 1 calc R U . . .
C15 C 0.18314(19) 0.39217(10) 0.49715(12) 0.0234(3) Uani 1 1 d . . . . .
H15 H 0.125619 0.448402 0.456861 0.028 Uiso 1 1 calc R U . . .

loop_
_atom_site_aniso_label
_atom_site_aniso_U_11
_atom_site_aniso_U_22
_atom_site_aniso_U_33
_atom_site_aniso_U_23
_atom_site_aniso_U_13
_atom_site_aniso_U_12
N1 0.0187(5) 0.0256(5) 0.0170(5) 0.0020(4) -0.0035(4) 0.0015(4)
N2 0.0180(5) 0.0252(5) 0.0180(5) 0.0010(4) -0.0025(4) 0.0023(4)
N3 0.0186(5) 0.0319(6) 0.0180(5) 0.0006(4) -0.0054(4) 0.0021(4)
C3A 0.0167(6) 0.0321(7) 0.0150(5) 0.0000(5) -0.0018(5) 0.0015(5)
N4 0.0215(5) 0.0298(6) 0.0185(5) 0.0005(4) -0.0052(4) 0.0017(4)
N5 0.0171(5) 0.0295(6) 0.0157(5) 0.0007(4) -0.0022(4) -0.0002(4)
C6 0.0199(6) 0.0311(7) 0.0189(6) -0.0043(5) -0.0021(5) -0.0034(5)
C7 0.0251(7) 0.0278(6) 0.0227(6) -0.0025(5) -0.0010(5) -0.0030(5)
C8 0.0256(6) 0.0280(6) 0.0219(6) 0.0018(5) -0.0012(5) 0.0004(5)
C9 0.0201(6) 0.0286(6) 0.0172(6) 0.0006(5) -0.0037(5) -0.0004(5)
C9A 0.0157(5) 0.0280(6) 0.0151(5) -0.0010(4) -0.0028(4) -0.0004(5)
C9B 0.0160(5) 0.0280(6) 0.0157(5) 0.0008(4) -0.0015(5) 0.0009(5)
C10 0.0186(6) 0.0242(6) 0.0189(6) -0.0005(4) 0.0030(5) 0.0008(5)
C11 0.0211(6) 0.0298(6) 0.0201(6) 0.0027(5) 0.0006(5) 0.0026(5)
C12 0.0260(7) 0.0282(7) 0.0250(7) 0.0037(5) 0.0030(5) 0.0048(5)
C13 0.0265(7) 0.0258(6) 0.0268(7) -0.0021(5) 0.0040(6) 0.0008(5)
C14 0.0217(6) 0.0317(7) 0.0208(6) -0.0031(5) -0.0008(5) 0.0003(5)
C15 0.0213(6) 0.0278(6) 0.0207(6) 0.0003(5) -0.0004(5) 0.0033(5)

loop_
_atom_type_symbol
_atom_type_description
_atom_type_scat_dispersion_real
_atom_type_scat_dispersion_imag
_atom_type_scat_source
C C 0.0033 0.0016 'International Tables Vol C Tables 4.2.6.8 and 6.1.1.4'
H H 0.0000 0.0000 'International Tables Vol C Tables 4.2.6.8 and 6.1.1.4'
N N 0.0061 0.0033 'International Tables Vol C Tables 4.2.6.8 and 6.1.1.4'

loop_
_geom_angle_atom_site_label_1
_geom_angle_atom_site_label_2
_geom_angle_atom_site_label_3
_geom_angle
_geom_angle_site_symmetry_1
_geom_angle_site_symmetry_3
_geom_angle_publ_flag
C9B N1 N2 101.71(10) . . ?
N1 N2 N3 117.70(10) . . ?
N1 N2 C10 120.90(10) . . ?
N3 N2 C10 121.40(10) . . ?
C3A N3 N2 100.97(10) . . ?
N3 C3A N4 135.89(12) . . ?
N3 C3A C9B 109.97(11) . . ?
N4 C3A C9B 114.13(12) . . ?
C3A N4 N5 100.86(10) . . ?
C6 N5 N4 122.64(11) . . ?
C6 N5 C9A 121.19(11) . . ?
N4 N5 C9A 116.16(11) . . ?
C7 C6 N5 119.09(12) . . ?
C7 C6 H6 120.5 . . ?
N5 C6 H6 120.5 . . ?
C6 C7 C8 121.09(13) . . ?
C6 C7 H7 119.5 . . ?
C8 C7 H7 119.5 . . ?
C9 C8 C7 120.14(13) . . ?
C9 C8 H8 119.9 . . ?
C7 C8 H8 119.9 . . ?
C8 C9 C9A 118.93(12) . . ?
C8 C9 H9 120.5 . . ?
C9A C9 H9 120.5 . . ?
C9 C9A N5 119.55(12) . . ?
C9 C9A C9B 137.75(12) . . ?
N5 C9A C9B 102.69(11) . . ?
N1 C9B C3A 109.65(11) . . ?
N1 C9B C9A 144.17(12) . . ?
C3A C9B C9A 106.16(11) . . ?
C11 C10 C15 121.10(12) . . ?
C11 C10 N2 119.82(12) . . ?
C15 C10 N2 119.08(11) . . ?
C12 C11 C10 118.97(12) . . ?
C12 C11 H11 120.5 . . ?
C10 C11 H11 120.5 . . ?
C11 C12 C13 120.59(12) . . ?
C11 C12 H12 119.7 . . ?
C13 C12 H12 119.7 . . ?
C14 C13 C12 119.65(13) . . ?
C14 C13 H13 120.2 . . ?
C12 C13 H13 120.2 . . ?
C15 C14 C13 120.47(13) . . ?
C15 C14 H14 119.8 . . ?
C13 C14 H14 119.8 . . ?
C14 C15 C10 119.22(12) . . ?
C14 C15 H15 120.4 . . ?
C10 C15 H15 120.4 . . ?

loop_
_geom_bond_atom_site_label_1
_geom_bond_atom_site_label_2
_geom_bond_distance
_geom_bond_site_symmetry_2
_geom_bond_publ_flag
N1 C9B 1.3407(16) . ?
N1 N2 1.3433(14) . ?
N2 N3 1.3622(15) . ?
N2 C10 1.4182(16) . ?
N3 C3A 1.3420(18) . ?
C3A N4 1.3580(17) . ?
C3A C9B 1.4063(17) . ?
N4 N5 1.3723(15) . ?
N5 C6 1.3644(17) . ?
N5 C9A 1.4022(16) . ?
C6 C7 1.3621(19) . ?
C6 H6 0.9500 . ?
C7 C8 1.4075(19) . ?
C7 H7 0.9500 . ?
C8 C9 1.3700(18) . ?
C8 H8 0.9500 . ?
C9 C9A 1.3982(17) . ?
C9 H9 0.9500 . ?
C9A C9B 1.4053(18) . ?
C10 C11 1.3870(18) . ?
C10 C15 1.3916(18) . ?
C11 C12 1.3863(19) . ?
C11 H11 0.9500 . ?
C12 C13 1.392(2) . ?
C12 H12 0.9500 . ?
C13 C14 1.3875(19) . ?
C13 H13 0.9500 . ?
C14 C15 1.3832(18) . ?
C14 H14 0.9500 . ?
C15 H15 0.9500 . ?

loop_
_geom_torsion_atom_site_label_1
_geom_torsion_atom_site_label_2
_geom_torsion_atom_site_label_3
_geom_torsion_atom_site_label_4
_geom_torsion
_geom_torsion_site_symmetry_1
_geom_torsion_site_symmetry_2
_geom_torsion_site_symmetry_3
_geom_torsion_site_symmetry_4
_geom_torsion_publ_flag
C9B N1 N2 N3 -0.19(14) . . . . ?
C9B N1 N2 C10 -179.92(11) . . . . ?
N1 N2 N3 C3A 0.02(14) . . . . ?
C10 N2 N3 C3A 179.75(11) . . . . ?
N2 N3 C3A N4 -178.80(15) . . . . ?
N2 N3 C3A C9B 0.17(14) . . . . ?
N3 C3A N4 N5 179.17(15) . . . . ?
C9B C3A N4 N5 0.24(14) . . . . ?
C3A N4 N5 C6 -179.20(11) . . . . ?
C3A N4 N5 C9A -0.55(14) . . . . ?
N4 N5 C6 C7 177.71(12) . . . . ?
C9A N5 C6 C7 -0.87(19) . . . . ?
N5 C6 C7 C8 1.5(2) . . . . ?
C6 C7 C8 C9 -1.3(2) . . . . ?
C7 C8 C9 C9A 0.4(2) . . . . ?
C8 C9 C9A N5 0.21(19) . . . . ?
C8 C9 C9A C9B -178.75(15) . . . . ?
C6 N5 C9A C9 0.02(19) . . . . ?
N4 N5 C9A C9 -178.64(11) . . . . ?
C6 N5 C9A C9B 179.31(11) . . . . ?
N4 N5 C9A C9B 0.64(14) . . . . ?
N2 N1 C9B C3A 0.28(13) . . . . ?
N2 N1 C9B C9A 178.27(18) . . . . ?
N3 C3A C9B N1 -0.30(15) . . . . ?
N4 C3A C9B N1 178.91(11) . . . . ?
N3 C3A C9B C9A -179.08(11) . . . . ?
N4 C3A C9B C9A 0.13(15) . . . . ?
C9 C9A C9B N1 0.6(3) . . . . ?
N5 C9A C9B N1 -178.46(17) . . . . ?
C9 C9A C9B C3A 178.65(15) . . . . ?
N5 C9A C9B C3A -0.43(13) . . . . ?
N1 N2 C10 C11 179.16(11) . . . . ?
N3 N2 C10 C11 -0.56(18) . . . . ?
N1 N2 C10 C15 -1.09(18) . . . . ?
N3 N2 C10 C15 179.19(11) . . . . ?
C15 C10 C11 C12 0.71(19) . . . . ?
N2 C10 C11 C12 -179.54(12) . . . . ?
C10 C11 C12 C13 -0.4(2) . . . . ?
C11 C12 C13 C14 -0.2(2) . . . . ?
C12 C13 C14 C15 0.4(2) . . . . ?
C13 C14 C15 C10 0.0(2) . . . . ?
C11 C10 C15 C14 -0.5(2) . . . . ?
N2 C10 C15 C14 179.73(11) . . . . ?
